data_1542443
loop_
_publ_author_name
'Li, Ting'
'Wang, Zhiqiang'
'Xu, Kun'
'Liu, Wenmin'
'Zhang, Xu'
'Mao, Wutao'
'Guo, Yongming'
'Ge, Xiaolin'
'Pan, Fei'

_publ_section_title
;
 Rhodium-Catalyzed/Copper-Mediated Tandem C(sp(2))-H Alkynylation and
 Annulation: Synthesis of 11-Acylated
 Imidazo[1,2-a:3,4-a']dipyridin-5-ium-4-olates from
 2H-[1,2'-Bipyridin]-2-ones and Propargyl Alcohols.
;
_journal_issue 5
_journal_name_full 'Organic letters'
_journal_page_first 1064
_journal_paper_doi 10.1021/acs.orglett.6b00177
_journal_volume 18
_journal_year 2016
_chemical_formula_moiety 'C19 H11 F3 N2 O2'
_chemical_formula_sum 'C19 H11 F3 N2 O2'
_chemical_formula_weight 356.30
_chemical_name_systematic
; 
 ? 
;
_space_group_IT_number 2
_symmetry_cell_setting triclinic
_symmetry_space_group_name_Hall '-P 1'
_symmetry_space_group_name_H-M 'P -1'
_atom_sites_solution_hydrogens geom
_atom_sites_solution_primary direct
_atom_sites_solution_secondary difmap
_audit_creation_method SHELXL-97
_cell_angle_alpha 103.84(3)
_cell_angle_beta 91.68(3)
_cell_angle_gamma 98.51(3)
_cell_formula_units_Z 2
_cell_length_a 7.5256(15)
_cell_length_b 7.9629(16)
_cell_length_c 13.641(3)
_cell_measurement_reflns_used 509
_cell_measurement_temperature 173(2)
_cell_measurement_theta_max 16.88
_cell_measurement_theta_min 3.12
_cell_volume 783.2(3)
_computing_cell_refinement 'Bruker FRAMBO'
_computing_data_collection 'Bruker FRAMBO'
_computing_data_reduction 'Bruker SAINT'
_computing_molecular_graphics 'Bruker SHELXTL'
_computing_publication_material 'Bruker SHELXTL'
_computing_structure_refinement 'SHELXL-97 (Sheldrick, 1997)'
_computing_structure_solution 'SHELXS-97 (Sheldrick, 1990)'
_diffrn_ambient_temperature 173(2)
_diffrn_measured_fraction_theta_full 0.997
_diffrn_measured_fraction_theta_max 0.997
_diffrn_measurement_device_type 'multiwire proportional'
_diffrn_measurement_method 'phi and omega scans'
_diffrn_radiation_monochromator graphite
_diffrn_radiation_source 'fine-focus sealed tube'
_diffrn_radiation_type MoK\a
_diffrn_radiation_wavelength 0.71073
_diffrn_reflns_av_R_equivalents 0.0471
_diffrn_reflns_av_sigmaI/netI 0.0659
_diffrn_reflns_limit_h_max 9
_diffrn_reflns_limit_h_min -9
_diffrn_reflns_limit_k_max 9
_diffrn_reflns_limit_k_min -9
_diffrn_reflns_limit_l_max 16
_diffrn_reflns_limit_l_min -16
_diffrn_reflns_number 6630
_diffrn_reflns_theta_full 25.99
_diffrn_reflns_theta_max 25.99
_diffrn_reflns_theta_min 3.05
_exptl_absorpt_coefficient_mu 0.124
_exptl_absorpt_correction_type none
_exptl_crystal_colour RED
_exptl_crystal_density_diffrn 1.511
_exptl_crystal_density_method 'not measured'
_exptl_crystal_description BLOCK
_exptl_crystal_F_000 364
_exptl_crystal_size_max 0.12
_exptl_crystal_size_mid 0.12
_exptl_crystal_size_min 0.10
_refine_diff_density_max 0.462
_refine_diff_density_min -0.534
_refine_diff_density_rms 0.158
_refine_ls_extinction_method none
_refine_ls_goodness_of_fit_ref 0.945
_refine_ls_hydrogen_treatment mixed
_refine_ls_matrix_type full
_refine_ls_number_parameters 235
_refine_ls_number_reflns 3075
_refine_ls_number_restraints 0
_refine_ls_restrained_S_all 0.945
_refine_ls_R_factor_all 0.0957
_refine_ls_R_factor_gt 0.0667
_refine_ls_shift/su_max 0.000
_refine_ls_shift/su_mean 0.000
_refine_ls_structure_factor_coef Fsqd
_refine_ls_weighting_details 'calc w=1/[\s^2^(Fo^2^)+(0.2000P)^2^+0.0000P] where P=(Fo^2^+2Fc^2^)/3'
_refine_ls_weighting_scheme calc
_refine_ls_wR_factor_gt 0.2068
_refine_ls_wR_factor_ref 0.2539
_reflns_number_gt 2155
_reflns_number_total 3075
_reflns_threshold_expression >2sigma(I)
_cod_data_source_file ol6b00177_si_003.cif
_cod_data_source_block p
_cod_depositor_comments
;
The following automatic conversions were performed:

'_symmetry_cell_setting' value 'Triclinic' changed to 'triclinic'
according to
/usr/data/users/saulius/crontab/automatic-downloads/rss-feeds/ACS/lib/dictionaries/cif_core.dic
dictionary named 'cif_core.dic' version 2.4.2 from 2011-04-26.

Automatic conversion script
Id: cif_fix_values 4268 2015-11-12 08:31:59Z antanas 

 Adding full bibliography for 1542443--1542444.cif.
;
_cod_original_sg_symbol_H-M P-1
_cod_database_code 1542443

loop_
_symmetry_equiv_pos_as_xyz
'x, y, z'
'-x, -y, -z'

loop_
_atom_site_label
_atom_site_type_symbol
_atom_site_fract_x
_atom_site_fract_y
_atom_site_fract_z
_atom_site_U_iso_or_equiv
_atom_site_adp_type
_atom_site_occupancy
_atom_site_symmetry_multiplicity
_atom_site_calc_flag
_atom_site_refinement_flags
O1 O 0.2271(3) 0.9536(2) 0.58334(16) 0.0473(6) Uani 1 1 d .
N1 N 0.6643(3) 0.6959(3) 0.51464(16) 0.0355(6) Uani 1 1 d .
C1 C 0.8112(4) 0.6806(3) 0.5720(2) 0.0396(7) Uani 1 1 d .
H1A H 0.9011 0.6218 0.5417 0.048 Uiso 1 1 calc R
F1 F 0.7016(4) 0.7890(3) 0.88079(15) 0.0945(9) Uani 1 1 d .
O2 O 0.8328(3) 0.4433(2) 0.37963(15) 0.0471(6) Uani 1 1 d .
N2 N 0.4085(3) 0.7851(3) 0.48384(16) 0.0360(6) Uani 1 1 d .
C2 C 0.8243(4) 0.7521(3) 0.6738(2) 0.0452(7) Uani 1 1 d .
H2A H 0.9237 0.7421 0.7129 0.054 Uiso 1 1 calc R
F2 F 0.8626(3) 1.0204(3) 0.86176(15) 0.0893(8) Uani 1 1 d .
F3 F 0.5779(3) 1.0059(3) 0.86564(15) 0.0877(8) Uani 1 1 d .
C3 C 0.6893(4) 0.8408(3) 0.7200(2) 0.0430(7) Uani 1 1 d .
C4 C 0.5423(4) 0.8590(3) 0.6624(2) 0.0413(7) Uani 1 1 d .
H4A H 0.4519 0.9176 0.6923 0.050 Uiso 1 1 calc R
C5 C 0.5338(4) 0.7881(3) 0.5598(2) 0.0364(6) Uani 1 1 d .
C6 C 0.2493(4) 0.8664(3) 0.4983(2) 0.0405(7) Uani 1 1 d .
C7 C 0.1387(4) 0.8323(3) 0.4079(2) 0.0438(7) Uani 1 1 d .
H7A H 0.0304 0.8758 0.4100 0.053 Uiso 1 1 calc R
C8 C 0.1861(4) 0.7366(4) 0.3166(2) 0.0437(7) Uani 1 1 d .
H8A H 0.1073 0.7172 0.2597 0.052 Uiso 1 1 calc R
C9 C 0.3456(4) 0.6680(3) 0.3058(2) 0.0416(7) Uani 1 1 d .
H9A H 0.3747 0.6069 0.2428 0.050 Uiso 1 1 calc R
C10 C 0.4599(3) 0.6930(3) 0.3907(2) 0.0362(6) Uani 1 1 d .
C11 C 0.6251(3) 0.6390(3) 0.41057(19) 0.0355(6) Uani 1 1 d .
C12 C 0.7351(4) 0.5311(3) 0.3454(2) 0.0382(6) Uani 1 1 d .
C21 C 0.7339(4) 0.5310(4) 0.2367(2) 0.0440(7) Uani 1 1 d .
C22 C 0.7262(4) 0.6836(4) 0.2047(2) 0.0478(7) Uani 1 1 d .
H22A H 0.7127 0.7864 0.2514 0.057 Uiso 1 1 calc R
C23 C 0.7386(5) 0.6820(5) 0.1033(2) 0.0639(9) Uani 1 1 d .
H23A H 0.7311 0.7833 0.0818 0.077 Uiso 1 1 calc R
C24 C 0.7618(6) 0.5329(6) 0.0351(3) 0.0803(12) Uani 1 1 d .
H24A H 0.7717 0.5333 -0.0326 0.096 Uiso 1 1 calc R
C25 C 0.7707(6) 0.3800(6) 0.0658(3) 0.0808(12) Uani 1 1 d .
H25A H 0.7859 0.2784 0.0186 0.097 Uiso 1 1 calc R
C26 C 0.7571(5) 0.3788(4) 0.1665(2) 0.0591(9) Uani 1 1 d .
H26A H 0.7634 0.2766 0.1872 0.071 Uiso 1 1 calc R
C31 C 0.7073(5) 0.9126(4) 0.8304(2) 0.0559(8) Uani 1 1 d .

loop_
_atom_site_aniso_label
_atom_site_aniso_U_11
_atom_site_aniso_U_22
_atom_site_aniso_U_33
_atom_site_aniso_U_23
_atom_site_aniso_U_13
_atom_site_aniso_U_12
O1 0.0436(12) 0.0439(10) 0.0577(13) 0.0111(9) 0.0074(9) 0.0189(9)
N1 0.0343(12) 0.0335(10) 0.0433(13) 0.0150(10) 0.0006(10) 0.0110(9)
C1 0.0364(15) 0.0423(13) 0.0460(15) 0.0186(12) -0.0022(12) 0.0132(11)
F1 0.156(3) 0.0884(15) 0.0486(12) 0.0298(12) 0.0051(13) 0.0308(15)
O2 0.0470(12) 0.0417(10) 0.0585(13) 0.0155(9) 0.0038(10) 0.0211(9)
N2 0.0329(12) 0.0350(10) 0.0440(12) 0.0135(9) 0.0014(9) 0.0115(9)
C2 0.0463(18) 0.0464(15) 0.0483(16) 0.0186(13) -0.0018(13) 0.0144(13)
F2 0.0780(16) 0.1081(17) 0.0586(13) -0.0083(12) -0.0112(11) -0.0085(13)
F3 0.0934(18) 0.1128(17) 0.0548(12) -0.0038(12) 0.0006(11) 0.0508(14)
C3 0.0489(18) 0.0417(14) 0.0421(15) 0.0139(12) 0.0022(13) 0.0133(12)
C4 0.0418(16) 0.0378(13) 0.0469(16) 0.0124(12) 0.0058(12) 0.0112(11)
C5 0.0354(15) 0.0340(12) 0.0458(15) 0.0174(11) 0.0049(11) 0.0115(10)
C6 0.0320(15) 0.0342(12) 0.0605(18) 0.0183(13) 0.0039(12) 0.0100(10)
C7 0.0317(15) 0.0424(14) 0.0641(19) 0.0222(14) 0.0009(13) 0.0126(11)
C8 0.0347(15) 0.0455(14) 0.0537(17) 0.0181(13) -0.0047(12) 0.0074(12)
C9 0.0383(16) 0.0437(14) 0.0438(15) 0.0118(12) -0.0031(11) 0.0094(12)
C10 0.0341(14) 0.0340(12) 0.0442(15) 0.0144(11) 0.0032(11) 0.0087(10)
C11 0.0353(15) 0.0344(12) 0.0392(14) 0.0119(11) -0.0015(11) 0.0093(10)
C12 0.0340(15) 0.0333(12) 0.0471(15) 0.0087(11) -0.0006(11) 0.0079(10)
C21 0.0319(15) 0.0489(15) 0.0504(17) 0.0087(13) 0.0002(12) 0.0098(12)
C22 0.0437(17) 0.0552(16) 0.0481(16) 0.0161(14) 0.0024(12) 0.0146(13)
C23 0.062(2) 0.086(2) 0.0508(19) 0.0239(18) 0.0046(16) 0.0235(19)
C24 0.085(3) 0.111(3) 0.047(2) 0.016(2) 0.0060(18) 0.026(2)
C25 0.085(3) 0.088(3) 0.055(2) -0.013(2) 0.0051(19) 0.021(2)
C26 0.059(2) 0.0576(18) 0.0556(19) -0.0005(16) 0.0024(15) 0.0154(15)
C31 0.060(2) 0.0605(18) 0.0493(17) 0.0134(15) 0.0003(15) 0.0174(16)

loop_
_atom_type_symbol
_atom_type_description
_atom_type_scat_dispersion_real
_atom_type_scat_dispersion_imag
_atom_type_scat_source
C C 0.0033 0.0016 'International Tables Vol C Tables 4.2.6.8 and 6.1.1.4'
H H 0.0000 0.0000 'International Tables Vol C Tables 4.2.6.8 and 6.1.1.4'
N N 0.0061 0.0033 'International Tables Vol C Tables 4.2.6.8 and 6.1.1.4'
O O 0.0106 0.0060 'International Tables Vol C Tables 4.2.6.8 and 6.1.1.4'
F F 0.0171 0.0103 'International Tables Vol C Tables 4.2.6.8 and 6.1.1.4'

loop_
_geom_angle_atom_site_label_1
_geom_angle_atom_site_label_2
_geom_angle_atom_site_label_3
_geom_angle
C1 N1 C5 119.9(2)
C1 N1 C11 129.6(2)
C5 N1 C11 110.4(2)
C2 C1 N1 119.5(3)
C5 N2 C10 109.9(2)
C5 N2 C6 124.7(2)
C10 N2 C6 125.4(2)
C1 C2 C3 120.6(3)
C4 C3 C2 120.2(3)
C4 C3 C31 121.1(3)
C2 C3 C31 118.7(3)
C5 C4 C3 118.0(3)
N2 C5 C4 131.7(2)
N2 C5 N1 106.5(2)
C4 C5 N1 121.7(2)
O1 C6 C7 129.1(3)
O1 C6 N2 118.5(3)
C7 C6 N2 112.4(2)
C8 C7 C6 122.2(3)
C7 C8 C9 123.1(3)
C10 C9 C8 118.3(3)
C9 C10 N2 118.4(2)
C9 C10 C11 134.7(2)
N2 C10 C11 106.8(2)
N1 C11 C10 106.3(2)
N1 C11 C12 121.9(2)
C10 C11 C12 131.5(2)
O2 C12 C11 121.1(3)
O2 C12 C21 119.9(2)
C11 C12 C21 119.0(2)
C26 C21 C22 119.5(3)
C26 C21 C12 118.9(3)
C22 C21 C12 121.4(2)
C23 C22 C21 120.0(3)
C24 C23 C22 120.2(3)
C23 C24 C25 120.6(3)
C26 C25 C24 120.0(3)
C25 C26 C21 119.7(4)
F1 C31 F2 106.0(3)
F1 C31 F3 105.8(3)
F2 C31 F3 105.5(3)
F1 C31 C3 112.6(3)
F2 C31 C3 112.7(3)
F3 C31 C3 113.6(3)

loop_
_geom_bond_atom_site_label_1
_geom_bond_atom_site_label_2
_geom_bond_distance
O1 C6 1.231(3)
N1 C1 1.373(3)
N1 C5 1.384(3)
N1 C11 1.391(3)
C1 C2 1.363(4)
F1 C31 1.325(4)
O2 C12 1.240(3)
N2 C5 1.374(3)
N2 C10 1.403(3)
N2 C6 1.441(3)
C2 C3 1.402(4)
F2 C31 1.335(4)
F3 C31 1.343(4)
C3 C4 1.383(4)
C3 C31 1.471(4)
C4 C5 1.374(4)
C6 C7 1.414(4)
C7 C8 1.383(4)
C8 C9 1.388(4)
C9 C10 1.380(4)
C10 C11 1.413(3)
C11 C12 1.450(3)
C12 C21 1.481(4)
C21 C26 1.391(4)
C21 C22 1.394(4)
C22 C23 1.387(4)
C23 C24 1.358(5)
C24 C25 1.389(6)
C25 C26 1.382(5)
